data_4077634
loop_
_publ_author_name
'Zhang, Cungen'
'Guzei, Ilia A.'
'Espenson, James H.'

_publ_section_title
;
 Acidic C&#x2212;H Activation of Methyltrioxorhenium(VII):&#x00A0;
 Isolation and Characterization of Two Compounds Having the Novel Group
 C5H5N&#x2212;CH2&#x2212;ReO2Coordinated to Tin(IV)
;
_journal_issue 25
_journal_name_full Organometallics
_journal_page_first 5257
_journal_paper_doi 10.1021/om000683r
_journal_volume 19
_journal_year 2000
_chemical_formula_sum 'C44 H50 Cl2 N8 O12 Re4 Sn'
_chemical_formula_weight 1817.31
_chemical_name_systematic
; 
 ? 
;
_space_group_IT_number 14
_symmetry_cell_setting monoclinic
_symmetry_space_group_name_Hall '-P 2ybc'
_symmetry_space_group_name_H-M 'P 1 21/c 1'
_atom_sites_solution_hydrogens geom
_atom_sites_solution_primary direct
_atom_sites_solution_secondary difmap
_audit_creation_method SHELXL-97
_cell_angle_alpha 90.00
_cell_angle_beta 97.4310(10)
_cell_angle_gamma 90.00
_cell_formula_units_Z 2
_cell_length_a 13.1387(9)
_cell_length_b 14.9020(10)
_cell_length_c 13.8570(9)
_cell_measurement_temperature 173(2)
_cell_volume 2690.3(3)
_computing_cell_refinement 'Bruker SMART'
_computing_data_collection 'Bruker SMART'
_computing_data_reduction 'Bruker SHELXTL'
_computing_molecular_graphics 'Bruker SHELXTL'
_computing_publication_material 'Bruker SHELXTL'
_computing_structure_refinement 'SHELXL-97 (Sheldrick, 1997)'
_computing_structure_solution 'SHELXS-97 (Sheldrick, 1990)'
_diffrn_ambient_temperature 173(2)
_diffrn_measured_fraction_theta_full 1.000
_diffrn_measured_fraction_theta_max 1.000
_diffrn_measurement_device_type 'CCD area detector'
_diffrn_measurement_method 'phi and omega scans'
_diffrn_radiation_monochromator graphite
_diffrn_radiation_source 'fine-focus sealed tube'
_diffrn_radiation_type MoK\a
_diffrn_radiation_wavelength 0.71073
_diffrn_reflns_av_R_equivalents 0.0000
_diffrn_reflns_av_sigmaI/netI 0.0279
_diffrn_reflns_limit_h_max 16
_diffrn_reflns_limit_h_min -16
_diffrn_reflns_limit_k_max 18
_diffrn_reflns_limit_k_min 0
_diffrn_reflns_limit_l_max 17
_diffrn_reflns_limit_l_min 0
_diffrn_reflns_number 5505
_diffrn_reflns_theta_full 26.37
_diffrn_reflns_theta_max 26.37
_diffrn_reflns_theta_min 2.02
_exptl_absorpt_coefficient_mu 9.586
_exptl_absorpt_correction_T_max 0.1611
_exptl_absorpt_correction_T_min 0.1142
_exptl_absorpt_correction_type none
_exptl_crystal_density_diffrn 2.243
_exptl_crystal_density_method 'not measured'
_exptl_crystal_F_000 1700
_exptl_crystal_size_max 0.40
_exptl_crystal_size_mid 0.30
_exptl_crystal_size_min 0.30
_refine_diff_density_max 2.341
_refine_diff_density_min -1.255
_refine_diff_density_rms 0.115
_refine_ls_extinction_method none
_refine_ls_goodness_of_fit_ref 1.043
_refine_ls_hydrogen_treatment mixed
_refine_ls_matrix_type full
_refine_ls_number_parameters 323
_refine_ls_number_reflns 5505
_refine_ls_number_restraints 0
_refine_ls_restrained_S_all 1.043
_refine_ls_R_factor_all 0.0268
_refine_ls_R_factor_gt 0.0220
_refine_ls_shift/su_max 0.002
_refine_ls_shift/su_mean 0.000
_refine_ls_structure_factor_coef Fsqd
_refine_ls_weighting_details 'calc w=1/[\s^2^(Fo^2^)+(0.0176P)^2^+3.4050P] where P=(Fo^2^+2Fc^2^)/3'
_refine_ls_weighting_scheme calc
_refine_ls_wR_factor_gt 0.0463
_refine_ls_wR_factor_ref 0.0475
_reflns_number_gt 4902
_reflns_number_total 5505
_reflns_threshold_expression >2sigma(I)
_cod_data_source_file om000683r.cif
_cod_data_source_block OM000683R-1
_cod_depositor_comments
;
The following automatic conversions were performed:

'_symmetry_cell_setting' value 'Monoclinic' changed to 'monoclinic'
according to /home/saulius/struct/CIF-dictionaries/cif_core.dic
dictionary named 'cif_core.dic' version 2.4.2 from 2011-04-26.

Automatic conversion script
Id: cif_fix_values 1715 2011-07-08 13:25:40Z adriana 
;
_cod_original_sg_symbol_H-M P2(1)/c
_cod_database_code 4077634

loop_
_symmetry_equiv_pos_as_xyz
'x, y, z'
'-x, y+1/2, -z+1/2'
'-x, -y, -z'
'x, -y-1/2, z-1/2'

loop_
_atom_site_label
_atom_site_type_symbol
_atom_site_fract_x
_atom_site_fract_y
_atom_site_fract_z
_atom_site_U_iso_or_equiv
_atom_site_adp_type
_atom_site_occupancy
_atom_site_symmetry_multiplicity
_atom_site_calc_flag
_atom_site_refinement_flags
Re1 Re 0.327250(12) 0.917688(11) 0.199828(11) 0.01957(5) Uani 1 1 d .
Re2 Re 0.921976(14) 0.881507(13) 0.328090(13) 0.03003(6) Uani 1 1 d .
Sn Sn 0.5000 1.0000 0.0000 0.01780(8) Uani 1 2 d S
Cl1 Cl 0.41687(8) 0.86620(7) -0.10282(7) 0.0268(2) Uani 1 1 d .
O1 O 0.2585(2) 0.87488(19) 0.2886(2) 0.0257(6) Uani 1 1 d .
O2 O 0.3979(2) 0.97015(17) 0.11160(18) 0.0196(6) Uani 1 1 d .
O3 O 0.9781(3) 0.7894(2) 0.2819(3) 0.0466(9) Uani 1 1 d .
O4 O 1.0135(3) 0.9631(2) 0.3542(3) 0.0481(9) Uani 1 1 d .
O5 O 0.8738(3) 0.8514(3) 0.4327(3) 0.0629(12) Uani 1 1 d .
O6 O 0.8253(3) 0.9232(2) 0.2444(3) 0.0511(10) Uani 1 1 d .
N1 N 0.1914(3) 0.9105(2) 0.0948(2) 0.0243(8) Uani 1 1 d .
N2 N 0.2856(3) 1.0559(2) 0.2453(2) 0.0224(7) Uani 1 1 d .
N3 N 0.4615(3) 0.9231(2) 0.3064(2) 0.0230(7) Uani 1 1 d .
N4 N 0.2855(3) 0.7249(2) 0.1283(2) 0.0231(7) Uani 1 1 d .
C1 C 0.1905(3) 0.9389(3) 0.0022(3) 0.0298(10) Uani 1 1 d .
H1 H 0.2500 0.9674 -0.0157 0.036 Uiso 1 1 calc R
C2 C 0.1070(4) 0.9283(3) -0.0669(3) 0.0362(11) Uani 1 1 d .
H2 H 0.1091 0.9507 -0.1308 0.043 Uiso 1 1 calc R
C3 C 0.0206(4) 0.8858(3) -0.0454(4) 0.0427(13) Uani 1 1 d .
H3 H -0.0362 0.8754 -0.0938 0.051 Uiso 1 1 calc R
C4 C 0.0194(3) 0.8582(3) 0.0504(4) 0.0359(11) Uani 1 1 d .
H4 H -0.0399 0.8301 0.0693 0.043 Uiso 1 1 calc R
C5 C 0.1043(3) 0.8719(3) 0.1175(3) 0.0303(10) Uani 1 1 d .
H5 H 0.1019 0.8535 0.1828 0.036 Uiso 1 1 calc R
C6 C 0.2118(3) 1.0658(3) 0.3035(3) 0.0279(10) Uani 1 1 d .
H6 H 0.1737 1.0146 0.3183 0.033 Uiso 1 1 calc R
C7 C 0.1895(4) 1.1478(3) 0.3426(3) 0.0360(11) Uani 1 1 d .
H7 H 0.1375 1.1522 0.3840 0.043 Uiso 1 1 calc R
C8 C 0.2433(4) 1.2228(3) 0.3211(3) 0.0353(11) Uani 1 1 d .
H8 H 0.2303 1.2795 0.3483 0.042 Uiso 1 1 calc R
C9 C 0.3169(4) 1.2135(3) 0.2586(4) 0.0373(11) Uani 1 1 d .
H9 H 0.3539 1.2643 0.2407 0.045 Uiso 1 1 calc R
C10 C 0.3359(3) 1.1300(3) 0.2228(3) 0.0305(10) Uani 1 1 d .
H10 H 0.3868 1.1244 0.1803 0.037 Uiso 1 1 calc R
C11 C 0.4698(4) 0.8696(3) 0.3850(3) 0.0394(12) Uani 1 1 d .
H11 H 0.4149 0.8298 0.3931 0.047 Uiso 1 1 calc R
C12 C 0.5553(4) 0.8702(4) 0.4545(4) 0.0550(16) Uani 1 1 d .
H12 H 0.5586 0.8318 0.5095 0.066 Uiso 1 1 calc R
C13 C 0.6354(4) 0.9270(4) 0.4434(4) 0.0463(13) Uani 1 1 d .
H13 H 0.6948 0.9288 0.4904 0.056 Uiso 1 1 calc R
C14 C 0.6274(4) 0.9800(4) 0.3636(4) 0.0409(12) Uani 1 1 d .
H14 H 0.6821 1.0194 0.3542 0.049 Uiso 1 1 calc R
C15 C 0.5414(3) 0.9779(3) 0.2962(3) 0.0305(10) Uani 1 1 d .
H15 H 0.5379 1.0160 0.2409 0.037 Uiso 1 1 calc R
C16 C 0.3735(3) 0.7841(3) 0.1648(3) 0.0268(9) Uani 1 1 d .
H16A H 0.4206 0.7880 0.1146 0.032 Uiso 1 1 calc R
H16B H 0.4118 0.7566 0.2236 0.032 Uiso 1 1 calc R
C17 C 0.2585(3) 0.7136(3) 0.0311(3) 0.0276(10) Uani 1 1 d .
H17 H 0.2980 0.7413 -0.0134 0.033 Uiso 1 1 calc R
C18 C 0.1749(3) 0.6628(3) -0.0032(3) 0.0321(10) Uani 1 1 d .
H18 H 0.1571 0.6544 -0.0713 0.039 Uiso 1 1 calc R
C19 C 0.1167(4) 0.6239(3) 0.0614(3) 0.0324(10) Uani 1 1 d .
H19 H 0.0587 0.5882 0.0383 0.039 Uiso 1 1 calc R
C20 C 0.1437(3) 0.6372(3) 0.1599(3) 0.0295(10) Uani 1 1 d .
H20 H 0.1039 0.6114 0.2053 0.035 Uiso 1 1 calc R
C21 C 0.2284(3) 0.6881(3) 0.1917(3) 0.0258(9) Uani 1 1 d .
H21 H 0.2471 0.6974 0.2595 0.031 Uiso 1 1 calc R
C22 C 0.6092(3) 0.9080(3) 0.0681(3) 0.0276(10) Uani 1 1 d .
H22A H 0.6571 0.9395 0.1166 0.041 Uiso 1 1 calc R
H22B H 0.6472 0.8810 0.0190 0.041 Uiso 1 1 calc R
H22C H 0.5738 0.8608 0.1001 0.041 Uiso 1 1 calc R

loop_
_atom_site_aniso_label
_atom_site_aniso_U_11
_atom_site_aniso_U_22
_atom_site_aniso_U_33
_atom_site_aniso_U_23
_atom_site_aniso_U_13
_atom_site_aniso_U_12
Re1 0.02196(9) 0.02004(9) 0.01757(8) -0.00019(6) 0.00586(6) -0.00447(6)
Re2 0.02428(10) 0.03897(12) 0.02671(10) -0.00034(8) 0.00285(7) -0.00060(8)
Sn 0.01926(19) 0.01799(19) 0.01637(19) 0.00157(14) 0.00309(15) -0.00022(15)
Cl1 0.0312(6) 0.0247(5) 0.0250(5) -0.0047(4) 0.0053(4) -0.0069(4)
O1 0.0274(16) 0.0290(16) 0.0214(15) 0.0028(12) 0.0057(12) -0.0049(13)
O2 0.0228(14) 0.0194(14) 0.0174(14) 0.0005(11) 0.0057(11) -0.0025(11)
O3 0.049(2) 0.040(2) 0.052(2) -0.0038(17) 0.0108(17) 0.0012(17)
O4 0.0329(19) 0.043(2) 0.068(3) -0.0067(19) 0.0038(17) -0.0018(16)
O5 0.050(2) 0.100(3) 0.041(2) 0.008(2) 0.0161(19) -0.009(2)
O6 0.046(2) 0.049(2) 0.052(2) -0.0015(18) -0.0183(17) 0.0070(18)
N1 0.0251(18) 0.0229(18) 0.0257(19) -0.0037(15) 0.0065(15) -0.0018(15)
N2 0.0238(18) 0.0210(18) 0.0226(18) -0.0007(14) 0.0037(14) 0.0011(14)
N3 0.0245(18) 0.0239(19) 0.0206(17) 0.0040(14) 0.0026(14) -0.0016(15)
N4 0.0252(18) 0.0196(18) 0.0251(18) -0.0013(14) 0.0060(15) -0.0007(14)
C1 0.032(2) 0.031(3) 0.029(2) 0.0034(19) 0.0091(19) 0.0027(19)
C2 0.036(3) 0.046(3) 0.026(2) -0.001(2) 0.001(2) 0.003(2)
C3 0.030(3) 0.050(3) 0.044(3) -0.009(2) -0.009(2) 0.004(2)
C4 0.022(2) 0.040(3) 0.045(3) 0.003(2) 0.002(2) 0.000(2)
C5 0.026(2) 0.034(3) 0.031(2) 0.002(2) 0.0085(19) 0.0008(19)
C6 0.032(2) 0.029(2) 0.025(2) 0.0029(18) 0.0113(19) 0.0021(19)
C7 0.039(3) 0.039(3) 0.031(3) 0.000(2) 0.011(2) 0.015(2)
C8 0.040(3) 0.031(3) 0.032(3) -0.009(2) -0.003(2) 0.012(2)
C9 0.044(3) 0.022(2) 0.046(3) -0.004(2) 0.007(2) -0.007(2)
C10 0.031(2) 0.029(2) 0.033(3) -0.0016(19) 0.009(2) -0.0068(19)
C11 0.034(3) 0.049(3) 0.034(3) 0.017(2) 0.000(2) -0.009(2)
C12 0.048(3) 0.070(4) 0.043(3) 0.028(3) -0.011(3) -0.005(3)
C13 0.035(3) 0.064(4) 0.035(3) 0.006(3) -0.011(2) -0.003(3)
C14 0.029(3) 0.053(3) 0.040(3) 0.001(2) 0.002(2) -0.013(2)
C15 0.027(2) 0.037(3) 0.026(2) 0.0024(19) 0.0008(19) -0.007(2)
C16 0.025(2) 0.023(2) 0.032(2) -0.0023(18) 0.0018(18) -0.0032(18)
C17 0.033(2) 0.027(2) 0.026(2) 0.0007(18) 0.0140(19) -0.0011(19)
C18 0.038(3) 0.033(3) 0.026(2) -0.0045(19) 0.002(2) -0.003(2)
C19 0.033(3) 0.029(3) 0.035(3) 0.000(2) 0.004(2) -0.007(2)
C20 0.031(2) 0.031(3) 0.027(2) 0.0044(19) 0.0080(19) -0.0040(19)
C21 0.028(2) 0.026(2) 0.022(2) 0.0030(17) 0.0017(18) -0.0013(18)
C22 0.023(2) 0.028(2) 0.031(2) 0.0069(19) 0.0031(18) 0.0043(18)

loop_
_atom_type_symbol
_atom_type_description
_atom_type_scat_dispersion_real
_atom_type_scat_dispersion_imag
_atom_type_scat_source
C C 0.0033 0.0016 'International Tables Vol C Tables 4.2.6.8 and 6.1.1.4'
H H 0.0000 0.0000 'International Tables Vol C Tables 4.2.6.8 and 6.1.1.4'
N N 0.0061 0.0033 'International Tables Vol C Tables 4.2.6.8 and 6.1.1.4'
O O 0.0106 0.0060 'International Tables Vol C Tables 4.2.6.8 and 6.1.1.4'
Re Re -1.0185 7.2310 'International Tables Vol C Tables 4.2.6.8 and 6.1.1.4'
Cl Cl 0.1484 0.1585 'International Tables Vol C Tables 4.2.6.8 and 6.1.1.4'
Sn Sn -0.6537 1.4246 'International Tables Vol C Tables 4.2.6.8 and 6.1.1.4'

loop_
_geom_angle_atom_site_label_1
_geom_angle_atom_site_label_2
_geom_angle_atom_site_label_3
_geom_angle
_geom_angle_site_symmetry_1
_geom_angle_site_symmetry_3
O1 Re1 O2 175.81(12) . .
O1 Re1 N3 89.00(13) . .
O2 Re1 N3 90.06(12) . .
O1 Re1 N1 89.94(13) . .
O2 Re1 N1 91.02(12) . .
N3 Re1 N1 178.89(13) . .
O1 Re1 C16 90.45(15) . .
O2 Re1 C16 93.60(14) . .
N3 Re1 C16 87.67(14) . .
N1 Re1 C16 92.01(14) . .
O1 Re1 N2 88.31(13) . .
O2 Re1 N2 87.59(12) . .
N3 Re1 N2 88.91(12) . .
N1 Re1 N2 91.39(12) . .
C16 Re1 N2 176.39(14) . .
O5 Re2 O4 109.41(19) . .
O5 Re2 O3 109.21(19) . .
O4 Re2 O3 108.74(17) . .
O5 Re2 O6 110.10(19) . .
O4 Re2 O6 108.78(17) . .
O3 Re2 O6 110.59(17) . .
C22 Sn C22 180.000(1) . 3_675
C22 Sn O2 89.74(13) . .
C22 Sn O2 90.26(13) 3_675 .
C22 Sn O2 90.26(13) . 3_675
C22 Sn O2 89.74(13) 3_675 3_675
O2 Sn O2 180.00(13) . 3_675
C22 Sn Cl1 92.30(12) . 3_675
C22 Sn Cl1 87.70(12) 3_675 3_675
O2 Sn Cl1 91.19(7) . 3_675
O2 Sn Cl1 88.81(7) 3_675 3_675
C22 Sn Cl1 87.70(12) . .
C22 Sn Cl1 92.30(12) 3_675 .
O2 Sn Cl1 88.81(7) . .
O2 Sn Cl1 91.19(7) 3_675 .
Cl1 Sn Cl1 180.0 3_675 .
Re1 O2 Sn 165.58(15) . .
C1 N1 C5 116.8(4) . .
C1 N1 Re1 122.1(3) . .
C5 N1 Re1 121.0(3) . .
C10 N2 C6 117.5(4) . .
C10 N2 Re1 123.0(3) . .
C6 N2 Re1 119.3(3) . .
C11 N3 C15 117.5(4) . .
C11 N3 Re1 120.5(3) . .
C15 N3 Re1 122.0(3) . .
C21 N4 C17 120.2(4) . .
C21 N4 C16 119.6(3) . .
C17 N4 C16 120.0(3) . .
N1 C1 C2 122.4(4) . .
C3 C2 C1 121.0(5) . .
C2 C3 C4 117.2(4) . .
C5 C4 C3 119.6(4) . .
N1 C5 C4 122.9(4) . .
N2 C6 C7 122.4(4) . .
C8 C7 C6 119.5(4) . .
C7 C8 C9 118.3(4) . .
C10 C9 C8 119.3(4) . .
N2 C10 C9 122.8(4) . .
N3 C11 C12 122.3(5) . .
C13 C12 C11 119.5(5) . .
C14 C13 C12 118.1(5) . .
C13 C14 C15 121.0(5) . .
N3 C15 C14 121.7(4) . .
N4 C16 Re1 113.2(3) . .
N4 C17 C18 120.5(4) . .
C17 C18 C19 119.7(4) . .
C18 C19 C20 119.3(4) . .
C21 C20 C19 119.4(4) . .
N4 C21 C20 120.9(4) . .

loop_
_geom_bond_atom_site_label_1
_geom_bond_atom_site_label_2
_geom_bond_distance
_geom_bond_site_symmetry_2
Re1 O1 1.739(3) .
Re1 O2 1.806(2) .
Re1 N3 2.151(3) .
Re1 N1 2.155(3) .
Re1 C16 2.155(4) .
Re1 N2 2.242(3) .
Re2 O5 1.714(3) .
Re2 O4 1.716(3) .
Re2 O3 1.721(3) .
Re2 O6 1.721(3) .
Sn C22 2.116(4) .
Sn C22 2.116(4) 3_675
Sn O2 2.219(2) .
Sn O2 2.219(2) 3_675
Sn Cl1 2.6069(10) 3_675
Sn Cl1 2.6069(10) .
N1 C1 1.350(5) .
N1 C5 1.353(5) .
N2 C10 1.344(5) .
N2 C6 1.348(5) .
N3 C11 1.343(5) .
N3 C15 1.353(5) .
N4 C21 1.343(5) .
N4 C17 1.359(5) .
N4 C16 1.490(5) .
C1 C2 1.369(6) .
C2 C3 1.365(7) .
C3 C4 1.391(7) .
C4 C5 1.372(6) .
C6 C7 1.382(6) .
C7 C8 1.375(7) .
C8 C9 1.386(6) .
C9 C10 1.374(6) .
C11 C12 1.382(7) .
C12 C13 1.375(7) .
C13 C14 1.352(7) .
C14 C15 1.369(6) .
C17 C18 1.368(6) .
C18 C19 1.378(6) .
C19 C20 1.379(6) .
C20 C21 1.372(6) .
